data_4508134
loop_
_publ_author_name
'Lemmerer, Andreas'
'Adsmond, Daniel A.'
'Esterhuysen, Catharine'
'Bernstein, Joel'

_publ_section_title
;
 Polymorphic Co-crystals from Polymorphic Co-crystal Formers: Competition
 between Carboxylic Acid...Pyridine and Phenol...Pyridine Hydrogen Bonds
;
_journal_issue 9
_journal_name_full 'Crystal Growth &amp; Design'
_journal_page_first 3935
_journal_paper_doi 10.1021/cg4006357
_journal_volume 13
_journal_year 2013
_chemical_formula_moiety 'C13 H9 N, C7 H6 O3'
_chemical_formula_sum 'C20 H15 N O3'
_chemical_formula_weight 317.33
_chemical_name_systematic
;
 (3-hydroxybenzoic acid).(acridine) form I
;
_space_group_IT_number 14
_symmetry_cell_setting monoclinic
_symmetry_space_group_name_Hall '-P 2yn'
_symmetry_space_group_name_H-M 'P 1 21/n 1'
_atom_sites_solution_hydrogens geom
_atom_sites_solution_primary direct
_atom_sites_solution_secondary difmap
_audit_conform_dict_location ftp://ftp.iucr.org/pub/cif_core.dic
_audit_conform_dict_name cif_core.dic
_audit_conform_dict_version 2.3
_audit_creation_date 2009-03-03T17:09:16-00:00
_audit_creation_method 'WinGX routine CIF_UPDATE'
_cell_angle_alpha 90
_cell_angle_beta 94.459(4)
_cell_angle_gamma 90
_cell_formula_units_Z 4
_cell_length_a 6.8072(14)
_cell_length_b 9.4831(19)
_cell_length_c 24.016(5)
_cell_measurement_reflns_used 3219
_cell_measurement_temperature 293(2)
_cell_measurement_theta_max 27.01
_cell_measurement_theta_min 2.31
_cell_volume 1545.6(5)
_computing_cell_refinement 'Bruker SAINT+, Bruker (1999)'
_computing_data_collection 'Bruker SMART, Bruker (1998)'
_computing_data_reduction 'Bruker SAINT+'
_computing_molecular_graphics
;
Ortep-3 for Windows (Farrugia, 1997) and DIAMOND (Brandenburg, 1999)
;
_computing_publication_material
;
WinGX publication routines (Farrugia, 1999) and PLATON (Spek, 2009)
;
_computing_structure_refinement 'SHELXL-97 (Sheldrick, 2008)'
_computing_structure_solution 'SHELXS-97 (Sheldrick, 2008)'
_diffrn_ambient_temperature 293(2)
_diffrn_measured_fraction_theta_full 0.99
_diffrn_measured_fraction_theta_max 0.99
_diffrn_measurement_device_type 'Bruker SMART 1K CCD area detector'
_diffrn_measurement_method '\w scans'
_diffrn_radiation_monochromator graphite
_diffrn_radiation_type MoK\a
_diffrn_radiation_wavelength 0.71073
_diffrn_reflns_av_R_equivalents 0.0206
_diffrn_reflns_av_unetI/netI 0.0264
_diffrn_reflns_limit_h_max 8
_diffrn_reflns_limit_h_min -6
_diffrn_reflns_limit_k_max 11
_diffrn_reflns_limit_k_min -11
_diffrn_reflns_limit_l_max 23
_diffrn_reflns_limit_l_min -29
_diffrn_reflns_number 7910
_diffrn_reflns_theta_full 25.5
_diffrn_reflns_theta_max 25.5
_diffrn_reflns_theta_min 1.7
_diffrn_standards_number 0
_exptl_absorpt_coefficient_mu 0.092
_exptl_absorpt_correction_T_max 0.9764
_exptl_absorpt_correction_T_min 0.94
_exptl_absorpt_correction_type multi-scan
_exptl_absorpt_process_details 'SADABS (Sheldrick, 1996)'
_exptl_crystal_colour yellow
_exptl_crystal_density_diffrn 1.364
_exptl_crystal_density_method 'not measured'
_exptl_crystal_description block
_exptl_crystal_F_000 664
_exptl_crystal_size_max 0.38
_exptl_crystal_size_mid 0.32
_exptl_crystal_size_min 0.26
_refine_diff_density_max 0.206
_refine_diff_density_min -0.248
_refine_diff_density_rms 0.053
_refine_ls_extinction_method none
_refine_ls_goodness_of_fit_ref 1.056
_refine_ls_hydrogen_treatment constr
_refine_ls_matrix_type full
_refine_ls_number_parameters 219
_refine_ls_number_reflns 2860
_refine_ls_number_restraints 0
_refine_ls_restrained_S_all 1.056
_refine_ls_R_factor_all 0.0623
_refine_ls_R_factor_gt 0.0472
_refine_ls_shift/su_max 0
_refine_ls_shift/su_mean 0
_refine_ls_structure_factor_coef Fsqd
_refine_ls_weighting_details 'calc w=1/[\s^2^(Fo^2^)+(0.0836P)^2^+0.2725P] where P=(Fo^2^+2Fc^2^)/3'
_refine_ls_weighting_scheme calc
_refine_ls_wR_factor_gt 0.1364
_refine_ls_wR_factor_ref 0.1471
_reflns_number_gt 2178
_reflns_number_total 2860
_reflns_threshold_expression >2sigma(I)
_cod_data_source_file cg4006357_si_002.cif
_cod_data_source_block 1(I)
_cod_depositor_comments
;
The following automatic conversions were performed:

'_symmetry_cell_setting' value 'Monoclinic' changed to 'monoclinic'
according to /home/saulius/struct/CIF-dictionaries/cif_core.dic
dictionary named 'cif_core.dic' version 2.4.2 from 2011-04-26.

Automatic conversion script
Id: cif_fix_values 1891 2012-01-12 08:04:46Z andrius 
;
_cod_original_sg_symbol_H-M P2(1)/n
_cod_database_code 4508134

loop_
_symmetry_equiv_pos_as_xyz
'x, y, z'
'-x+1/2, y+1/2, -z+1/2'
'-x, -y, -z'
'x-1/2, -y-1/2, z-1/2'

loop_
_atom_site_label
_atom_site_type_symbol
_atom_site_fract_x
_atom_site_fract_y
_atom_site_fract_z
_atom_site_U_iso_or_equiv
_atom_site_adp_type
_atom_site_occupancy
_atom_site_symmetry_multiplicity
_atom_site_calc_flag
_atom_site_refinement_flags
C1 C 0.5465(3) 0.45501(17) 0.30764(7) 0.0423(4) Uani 1 1 d .
C2 C 0.3680(3) 0.47197(19) 0.27752(8) 0.0472(5) Uani 1 1 d .
H2 H 0.2604 0.418 0.2862 0.057 Uiso 1 1 calc R
C3 C 0.3475(3) 0.56871(19) 0.23453(8) 0.0506(5) Uani 1 1 d .
C4 C 0.5077(3) 0.6463(2) 0.22093(8) 0.0550(5) Uani 1 1 d .
H4 H 0.4946 0.7118 0.1921 0.066 Uiso 1 1 calc R
C5 C 0.6862(3) 0.6264(2) 0.25010(9) 0.0600(5) Uani 1 1 d .
H5 H 0.7949 0.6779 0.2405 0.072 Uiso 1 1 calc R
C6 C 0.7075(3) 0.5315(2) 0.29340(8) 0.0534(5) Uani 1 1 d .
H6 H 0.8296 0.519 0.313 0.064 Uiso 1 1 calc R
C7 C 0.5619(3) 0.35585(18) 0.35587(7) 0.0448(4) Uani 1 1 d .
O1 O 0.7284(2) 0.35349(16) 0.38395(6) 0.0653(4) Uani 1 1 d .
H1 H 0.7279 0.2922 0.408 0.098 Uiso 1 1 calc R
O2 O 0.4201(2) 0.28292(14) 0.36667(6) 0.0559(4) Uani 1 1 d .
O3 O 0.1656(2) 0.58180(18) 0.20791(8) 0.0778(5) Uani 1 1 d .
H3 H 0.1649 0.648 0.1859 0.117 Uiso 1 1 calc R
C8 C 0.7768(2) 0.22010(18) 0.51522(8) 0.0441(4) Uani 1 1 d .
C9 C 0.7932(3) 0.3660(2) 0.52524(10) 0.0592(5) Uani 1 1 d .
H9 H 0.7868 0.4292 0.4955 0.071 Uiso 1 1 calc R
C10 C 0.8184(3) 0.4134(3) 0.57821(11) 0.0721(7) Uani 1 1 d .
H10 H 0.8303 0.5098 0.5848 0.087 Uiso 1 1 calc R
C11 C 0.8271(3) 0.3199(3) 0.62346(10) 0.0700(7) Uani 1 1 d .
H11 H 0.8449 0.3551 0.6597 0.084 Uiso 1 1 calc R
C12 C 0.8099(3) 0.1807(3) 0.61537(8) 0.0595(5) Uani 1 1 d .
H12 H 0.8148 0.1203 0.646 0.071 Uiso 1 1 calc R
C13 C 0.7846(3) 0.1247(2) 0.56076(7) 0.0459(4) Uani 1 1 d .
C14 C 0.7651(3) -0.0177(2) 0.54936(8) 0.0477(5) Uani 1 1 d .
H14 H 0.769 -0.0817 0.5788 0.057 Uiso 1 1 calc R
C15 C 0.7401(2) -0.06658(18) 0.49537(8) 0.0439(4) Uani 1 1 d .
C16 C 0.7191(3) -0.2116(2) 0.48153(10) 0.0566(5) Uani 1 1 d .
H16 H 0.7219 -0.2789 0.5097 0.068 Uiso 1 1 calc R
C17 C 0.6954(3) -0.2518(2) 0.42808(11) 0.0653(6) Uani 1 1 d .
H17 H 0.6832 -0.3471 0.4193 0.078 Uiso 1 1 calc R
C18 C 0.6887(3) -0.1518(2) 0.38520(10) 0.0632(6) Uani 1 1 d .
H18 H 0.6709 -0.1817 0.3483 0.076 Uiso 1 1 calc R
C19 C 0.7075(3) -0.0133(2) 0.39622(8) 0.0534(5) Uani 1 1 d .
H19 H 0.7029 0.0516 0.3671 0.064 Uiso 1 1 calc R
C20 C 0.7340(2) 0.03329(18) 0.45168(7) 0.0416(4) Uani 1 1 d .
N1 N 0.7522(2) 0.17216(15) 0.46269(6) 0.0437(4) Uani 1 1 d .

loop_
_atom_site_aniso_label
_atom_site_aniso_U_11
_atom_site_aniso_U_22
_atom_site_aniso_U_33
_atom_site_aniso_U_23
_atom_site_aniso_U_13
_atom_site_aniso_U_12
C1 0.0528(10) 0.0358(8) 0.0381(9) -0.0051(7) 0.0012(7) 0.0011(7)
C2 0.0506(11) 0.0429(9) 0.0478(11) -0.0015(8) 0.0021(8) 0.0015(8)
C3 0.0567(11) 0.0474(10) 0.0469(11) -0.0013(8) -0.0013(9) 0.0093(9)
C4 0.0705(13) 0.0523(11) 0.0432(11) 0.0077(8) 0.0096(9) 0.0095(10)
C5 0.0605(12) 0.0629(12) 0.0570(13) 0.0104(10) 0.0076(10) -0.0066(10)
C6 0.0520(11) 0.0557(11) 0.0514(11) 0.0045(9) -0.0025(9) -0.0033(9)
C7 0.0547(11) 0.0377(9) 0.0409(10) -0.0035(7) -0.0033(8) -0.0038(8)
O1 0.0658(9) 0.0637(9) 0.0629(10) 0.0231(7) -0.0176(7) -0.0156(7)
O2 0.0620(8) 0.0530(8) 0.0516(8) 0.0056(6) -0.0025(6) -0.0132(7)
O3 0.0628(10) 0.0815(12) 0.0859(12) 0.0259(9) -0.0145(8) 0.0086(8)
C8 0.0363(9) 0.0471(10) 0.0483(11) -0.0007(8) -0.0008(7) 0.0050(7)
C9 0.0608(12) 0.0472(11) 0.0688(14) -0.0024(10) -0.0009(10) 0.0063(9)
C10 0.0669(14) 0.0607(13) 0.0878(18) -0.0254(13) 0.0000(12) 0.0059(11)
C11 0.0621(14) 0.0886(17) 0.0590(14) -0.0252(13) 0.0023(11) 0.0036(12)
C12 0.0520(11) 0.0801(15) 0.0464(12) -0.0046(10) 0.0040(9) 0.0031(10)
C13 0.0375(9) 0.0585(11) 0.0417(10) 0.0008(8) 0.0030(7) 0.0058(8)
C14 0.0409(10) 0.0529(11) 0.0491(11) 0.0123(8) 0.0031(8) 0.0042(8)
C15 0.0333(8) 0.0436(9) 0.0549(11) 0.0042(8) 0.0031(7) 0.0026(7)
C16 0.0454(11) 0.0453(10) 0.0786(15) 0.0037(10) 0.0015(10) 0.0040(8)
C17 0.0502(12) 0.0504(11) 0.0945(18) -0.0184(12) 0.0006(11) 0.0029(9)
C18 0.0536(12) 0.0698(14) 0.0656(14) -0.0221(11) 0.0006(10) 0.0049(10)
C19 0.0485(11) 0.0618(12) 0.0496(11) -0.0048(9) 0.0018(8) 0.0041(9)
C20 0.0336(8) 0.0454(10) 0.0455(10) 0.0013(8) 0.0016(7) 0.0036(7)
N1 0.0422(8) 0.0448(8) 0.0435(9) 0.0024(7) -0.0002(6) 0.0039(6)

loop_
_atom_type_symbol
_atom_type_description
_atom_type_scat_dispersion_real
_atom_type_scat_dispersion_imag
_atom_type_scat_source
C C 0.0033 0.0016 'International Tables Vol C Tables 4.2.6.8 and 6.1.1.4'
H H 0 0 'International Tables Vol C Tables 4.2.6.8 and 6.1.1.4'
N N 0.0061 0.0033 'International Tables Vol C Tables 4.2.6.8 and 6.1.1.4'
O O 0.0106 0.006 'International Tables Vol C Tables 4.2.6.8 and 6.1.1.4'

loop_
_geom_angle_atom_site_label_1
_geom_angle_atom_site_label_2
_geom_angle_atom_site_label_3
_geom_angle
C2 C1 C6 119.67(17)
C2 C1 C7 119.29(17)
C6 C1 C7 121.03(16)
C1 C2 C3 120.36(18)
C1 C2 H2 119.8
C3 C2 H2 119.8
O3 C3 C4 123.46(18)
O3 C3 C2 116.73(18)
C4 C3 C2 119.81(18)
C5 C4 C3 119.61(18)
C5 C4 H4 120.2
C3 C4 H4 120.2
C4 C5 C6 121.0(2)
C4 C5 H5 119.5
C6 C5 H5 119.5
C5 C6 C1 119.54(18)
C5 C6 H6 120.2
C1 C6 H6 120.2
O2 C7 O1 123.95(17)
O2 C7 C1 120.63(16)
O1 C7 C1 115.42(17)
C7 O1 H1 109.5
C3 O3 H3 109.5
N1 C8 C9 119.82(18)
N1 C8 C13 120.31(16)
C9 C8 C13 119.88(18)
C10 C9 C8 119.5(2)
C10 C9 H9 120.3
C8 C9 H9 120.3
C9 C10 C11 121.1(2)
C9 C10 H10 119.5
C11 C10 H10 119.5
C12 C11 C10 120.9(2)
C12 C11 H11 119.5
C10 C11 H11 119.5
C11 C12 C13 120.6(2)
C11 C12 H12 119.7
C13 C12 H12 119.7
C14 C13 C12 123.65(18)
C14 C13 C8 118.27(16)
C12 C13 C8 118.07(18)
C15 C14 C13 121.26(17)
C15 C14 H14 119.4
C13 C14 H14 119.4
C14 C15 C20 117.98(16)
C14 C15 C16 123.38(18)
C20 C15 C16 118.64(18)
C17 C16 C15 120.2(2)
C17 C16 H16 119.9
C15 C16 H16 119.9
C16 C17 C18 120.5(2)
C16 C17 H17 119.7
C18 C17 H17 119.7
C19 C18 C17 121.4(2)
C19 C18 H18 119.3
C17 C18 H18 119.3
C18 C19 C20 119.9(2)
C18 C19 H19 120.1
C20 C19 H19 120.1
N1 C20 C19 119.85(17)
N1 C20 C15 120.86(16)
C19 C20 C15 119.29(17)
C8 N1 C20 121.31(15)

loop_
_geom_bond_atom_site_label_1
_geom_bond_atom_site_label_2
_geom_bond_distance
C1 C2 1.374(3)
C1 C6 1.379(3)
C1 C7 1.489(3)
C2 C3 1.380(3)
C2 H2 0.93
C3 O3 1.354(2)
C3 C4 1.376(3)
C4 C5 1.368(3)
C4 H4 0.93
C5 C6 1.375(3)
C5 H5 0.93
C6 H6 0.93
C7 O2 1.231(2)
C7 O1 1.273(2)
O1 H1 0.82
O3 H3 0.82
C8 N1 1.339(2)
C8 C9 1.408(3)
C8 C13 1.417(3)
C9 C10 1.348(3)
C9 H9 0.93
C10 C11 1.400(4)
C10 H10 0.93
C11 C12 1.338(3)
C11 H11 0.93
C12 C13 1.413(3)
C12 H12 0.93
C13 C14 1.382(3)
C14 C15 1.375(3)
C14 H14 0.93
C15 C20 1.412(2)
C15 C16 1.419(3)
C16 C17 1.337(3)
C16 H16 0.93
C17 C18 1.398(3)
C17 H17 0.93
C18 C19 1.344(3)
C18 H18 0.93
C19 C20 1.401(3)
C19 H19 0.93
C20 N1 1.347(2)

loop_
_geom_hbond_atom_site_label_D
_geom_hbond_atom_site_label_H
_geom_hbond_atom_site_label_A
_geom_hbond_distance_DH
_geom_hbond_distance_HA
_geom_hbond_distance_DA
_geom_hbond_angle_DHA
_geom_hbond_site_symmetry_A
O1 H1 N1 0.82 1.74 2.552(2) 173 .
O3 H3 O2 0.82 1.86 2.650(2) 162 2
C9 H9 O1 0.93 2.77 3.390(3) 125 .
C12 H12 O3 0.93 2.67 3.527(3) 153 4_666
C14 H14 O2 0.93 2.7 3.518(2) 148 3_656
C19 H19 O1 0.93 2.89 3.494(3) 123 .

loop_
_geom_torsion_atom_site_label_1
_geom_torsion_atom_site_label_2
_geom_torsion_atom_site_label_3
_geom_torsion_atom_site_label_4
_geom_torsion
C6 C1 C2 C3 -2.4(3)
C7 C1 C2 C3 176.55(16)
C1 C2 C3 O3 -178.25(17)
C1 C2 C3 C4 1.5(3)
O3 C3 C4 C5 179.9(2)
C2 C3 C4 C5 0.2(3)
C3 C4 C5 C6 -1.0(3)
C4 C5 C6 C1 0.1(3)
C2 C1 C6 C5 1.6(3)
C7 C1 C6 C5 -177.32(18)
C2 C1 C7 O2 4.6(3)
C6 C1 C7 O2 -176.48(18)
C2 C1 C7 O1 -175.27(17)
C6 C1 C7 O1 3.7(3)
N1 C8 C9 C10 -179.85(18)
C13 C8 C9 C10 0.7(3)
C8 C9 C10 C11 -0.5(3)
C9 C10 C11 C12 -0.2(4)
C10 C11 C12 C13 0.6(3)
C11 C12 C13 C14 -179.70(19)
C11 C12 C13 C8 -0.4(3)
N1 C8 C13 C14 -0.4(2)
C9 C8 C13 C14 179.08(18)
N1 C8 C13 C12 -179.72(16)
C9 C8 C13 C12 -0.3(3)
C12 C13 C14 C15 179.77(17)
C8 C13 C14 C15 0.5(3)
C13 C14 C15 C20 -0.3(3)
C13 C14 C15 C16 -179.89(17)
C14 C15 C16 C17 -179.95(17)
C20 C15 C16 C17 0.4(3)
C15 C16 C17 C18 -0.7(3)
C16 C17 C18 C19 0.6(3)
C17 C18 C19 C20 -0.1(3)
C18 C19 C20 N1 -179.78(17)
C18 C19 C20 C15 -0.2(3)
C14 C15 C20 N1 0.0(2)
C16 C15 C20 N1 179.64(16)
C14 C15 C20 C19 -179.62(16)
C16 C15 C20 C19 0.0(2)
C9 C8 N1 C20 -179.34(17)
C13 C8 N1 C20 0.1(2)
C19 C20 N1 C8 179.70(16)
C15 C20 N1 C8 0.1(3)
